data_7019318
loop_
_publ_author_name
'Matsumoto, Takeshi'
'Wakizaka, Masanori'
'Yano, Hirokazu'
'Kobayashi, Atsushi'
'Chang, Ho-Chol'
'Kato, Masako'

_publ_section_title
;
 Coordination site-dependent cation binding and multi-responsible redox
 properties of Janus-head metalloligand,
 [Mo(V)(1,2-mercaptophenolato)(3)].
;
_journal_issue 27
_journal_name_full 'Dalton transactions (Cambridge, England : 2003)'
_journal_page_first 8303
_journal_page_last 8315
_journal_paper_doi 10.1039/c2dt30178d
_journal_volume 41
_journal_year 2012
_chemical_formula_moiety 'C38.50 H33 Cl3 Mn Mo2 O8 S6 '
_chemical_formula_sum 'C38.5 H33 Cl3 Mn Mo2 O8 S6'
_chemical_formula_weight 1169.22
_space_group_IT_number 2
_symmetry_cell_setting triclinic
_symmetry_Int_Tables_number 2
_symmetry_space_group_name_Hall '-P 1'
_symmetry_space_group_name_H-M 'P -1'
_cell_angle_alpha 96.392(3)
_cell_angle_beta 105.830(4)
_cell_angle_gamma 96.331(3)
_cell_formula_units_Z 2
_cell_length_a 11.298(3)
_cell_length_b 13.113(4)
_cell_length_c 15.057(4)
_cell_measurement_reflns_used 6376
_cell_measurement_temperature 163.1
_cell_measurement_theta_max 27.5
_cell_measurement_theta_min 3.0
_cell_volume 2109.6(10)
_computing_cell_refinement CrystalClear
_computing_data_collection CrystalClear
_computing_data_reduction CrystalStructure
_computing_publication_material 'CrystalStructure 3.8'
_computing_structure_refinement SHELXL
_computing_structure_solution SIR92
_diffrn_ambient_temperature 163
_diffrn_detector_area_resol_mean 14.63
_diffrn_measured_fraction_theta_full 0.977
_diffrn_measured_fraction_theta_max 0.977
_diffrn_measurement_device_type 'Rigaku Mercury'
_diffrn_measurement_method \w
_diffrn_radiation_type 'Mo K\a'
_diffrn_radiation_wavelength 0.71070
_diffrn_reflns_av_R_equivalents 0.040
_diffrn_reflns_limit_h_max 14
_diffrn_reflns_limit_h_min -13
_diffrn_reflns_limit_k_max 17
_diffrn_reflns_limit_k_min -16
_diffrn_reflns_limit_l_max 19
_diffrn_reflns_limit_l_min -15
_diffrn_reflns_number 17023
_diffrn_reflns_theta_full 27.48
_diffrn_reflns_theta_max 27.48
_exptl_absorpt_coefficient_mu 1.418
_exptl_absorpt_correction_T_max 0.932
_exptl_absorpt_correction_T_min 0.720
_exptl_absorpt_correction_type none
_exptl_crystal_colour brown
_exptl_crystal_density_diffrn 1.841
_exptl_crystal_density_method 'not measured'
_exptl_crystal_description plate
_exptl_crystal_F_000 1168.00
_exptl_crystal_size_max 0.20
_exptl_crystal_size_mid 0.20
_exptl_crystal_size_min 0.05
_refine_diff_density_max 2.06
_refine_diff_density_min -2.02
_refine_ls_extinction_method none
_refine_ls_goodness_of_fit_ref 1.015
_refine_ls_hydrogen_treatment noref
_refine_ls_number_parameters 533
_refine_ls_number_reflns 9469
_refine_ls_R_factor_gt 0.0536
_refine_ls_shift/su_max 0.0320
_refine_ls_structure_factor_coef Fsqd
_refine_ls_weighting_details 'w = 1/[\s^2^(Fo^2^)+(0.0850P)^2^+9.6991P] where P=(Fo^2^+2Fc^2^)/3'
_refine_ls_weighting_scheme calc
_refine_ls_wR_factor_ref 0.1696
_reflns_number_gt 7526
_reflns_number_total 9469
_reflns_threshold_expression F^2^>2.0\s(F^2^)
_cod_data_source_file c2dt30178d.txt
_cod_data_source_block '________101021Momp_MnCl2_CH'
_cod_original_formula_sum 'C38.50 H33 Cl3 Mn Mo2 O8 S6 '
_cod_database_code 7019318

loop_
_symmetry_equiv_pos_site_id
_symmetry_equiv_pos_as_xyz
1 +X,+Y,+Z
2 -X,-Y,-Z

loop_
_atom_site_label
_atom_site_type_symbol
_atom_site_fract_x
_atom_site_fract_y
_atom_site_fract_z
_atom_site_U_iso_or_equiv
_atom_site_adp_type
_atom_site_occupancy
_atom_site_symmetry_multiplicity
_atom_site_calc_flag
_atom_site_refinement_flags
Mo(1) Mo 0.32872(4) 0.10437(3) 0.68467(3) 0.01780(12) Uani 1.00 1 d .
Mo(2) Mo 0.16831(4) 0.53206(3) 0.78127(3) 0.01531(12) Uani 1.00 1 d .
Mn(1) Mn 0.32954(7) 0.33053(6) 0.81860(5) 0.01617(17) Uani 1.00 1 d .
Cl(1) Cl 0.6825(2) 0.37719(19) 0.66592(13) 0.0568(5) Uani 1.00 1 d .
Cl(2) Cl 0.55547(18) 0.28268(15) 0.47432(13) 0.0446(4) Uani 1.00 1 d .
Cl(3) Cl 0.4983(4) 0.0460(7) 1.0864(3) 0.215(3) Uani 1.00 1 d .
S(1) S 0.21695(17) -0.04726(11) 0.70418(10) 0.0291(3) Uani 1.00 1 d .
S(2) S 0.17979(14) 0.10460(11) 0.54379(9) 0.0226(2) Uani 1.00 1 d .
S(3) S 0.42484(13) 0.00278(11) 0.59441(9) 0.0223(2) Uani 1.00 1 d .
S(4) S 0.26401(14) 0.68883(11) 0.75673(11) 0.0261(3) Uani 1.00 1 d .
S(5) S 0.05685(13) 0.49835(11) 0.62534(9) 0.0204(2) Uani 1.00 1 d .
S(6) S 0.00449(12) 0.62027(11) 0.80012(9) 0.0194(2) Uani 1.00 1 d .
O(1) O 0.2892(3) 0.1578(2) 0.8065(2) 0.0188(7) Uani 1.00 1 d .
O(2) O 0.3425(3) 0.2615(2) 0.6828(2) 0.0188(7) Uani 1.00 1 d .
O(3) O 0.5083(3) 0.1365(3) 0.7644(2) 0.0230(8) Uani 1.00 1 d .
O(4) O 0.3489(3) 0.5003(2) 0.8087(2) 0.0179(7) Uani 1.00 1 d .
O(5) O 0.1423(3) 0.3725(2) 0.7646(2) 0.0172(7) Uani 1.00 1 d .
O(6) O 0.1875(3) 0.5301(3) 0.9186(2) 0.0203(7) Uani 1.00 1 d .
O(7) O 0.3176(4) 0.3787(3) 0.9585(2) 0.0256(8) Uani 1.00 1 d .
O(8) O 0.5220(3) 0.3104(3) 0.8761(2) 0.0246(8) Uani 1.00 1 d .
C(1) C 0.1877(5) -0.0088(4) 0.8102(3) 0.0210(10) Uani 1.00 1 d .
C(2) C 0.1288(5) -0.0775(4) 0.8548(4) 0.0259(11) Uani 1.00 1 d .
C(3) C 0.1189(6) -0.0452(5) 0.9422(4) 0.0302(13) Uani 1.00 1 d .
C(4) C 0.1657(5) 0.0561(4) 0.9852(3) 0.0259(12) Uani 1.00 1 d .
C(5) C 0.2229(5) 0.1259(4) 0.9412(3) 0.0209(10) Uani 1.00 1 d .
C(6) C 0.2331(5) 0.0932(4) 0.8532(3) 0.0191(10) Uani 1.00 1 d .
C(7) C 0.2194(5) 0.2313(4) 0.5242(3) 0.0198(10) Uani 1.00 1 d .
C(8) C 0.1742(5) 0.2668(5) 0.4388(3) 0.0270(12) Uani 1.00 1 d .
C(9) C 0.2129(6) 0.3675(5) 0.4308(3) 0.0306(13) Uani 1.00 1 d .
C(10) C 0.2949(6) 0.4340(4) 0.5056(4) 0.0283(12) Uani 1.00 1 d .
C(11) C 0.3395(5) 0.4007(4) 0.5904(3) 0.0235(11) Uani 1.00 1 d .
C(12) C 0.3005(5) 0.2988(4) 0.5999(3) 0.0197(10) Uani 1.00 1 d .
C(13) C 0.5741(5) 0.0111(4) 0.6712(3) 0.0200(10) Uani 1.00 1 d .
C(14) C 0.6654(5) -0.0455(4) 0.6552(4) 0.0263(12) Uani 1.00 1 d .
C(15) C 0.7826(5) -0.0276(5) 0.7193(4) 0.0280(12) Uani 1.00 1 d .
C(16) C 0.8102(5) 0.0470(5) 0.7980(4) 0.0275(12) Uani 1.00 1 d .
C(17) C 0.7198(5) 0.1048(4) 0.8146(3) 0.0256(11) Uani 1.00 1 d .
C(18) C 0.6007(5) 0.0852(4) 0.7516(3) 0.0199(10) Uani 1.00 1 d .
C(19) C 0.4175(5) 0.6643(4) 0.7729(4) 0.0259(11) Uani 1.00 1 d .
C(20) C 0.5115(6) 0.7359(5) 0.7613(4) 0.0341(14) Uani 1.00 1 d .
C(21) C 0.6300(6) 0.7104(5) 0.7760(5) 0.0366(15) Uani 1.00 1 d .
C(22) C 0.6558(5) 0.6149(5) 0.8014(4) 0.0305(13) Uani 1.00 1 d .
C(23) C 0.5641(5) 0.5438(4) 0.8146(3) 0.0213(10) Uani 1.00 1 d .
C(24) C 0.4443(4) 0.5681(4) 0.8002(3) 0.0181(10) Uani 1.00 1 d .
C(25) C 0.0002(5) 0.3674(4) 0.6154(3) 0.0189(10) Uani 1.00 1 d .
C(26) C -0.0912(5) 0.3124(5) 0.5363(3) 0.0253(12) Uani 1.00 1 d .
C(27) C -0.1297(5) 0.2092(5) 0.5334(3) 0.0275(12) Uani 1.00 1 d .
C(28) C -0.0784(5) 0.1585(4) 0.6083(4) 0.0249(11) Uani 1.00 1 d .
C(29) C 0.0113(5) 0.2115(4) 0.6871(3) 0.0219(11) Uani 1.00 1 d .
C(30) C 0.0519(4) 0.3151(4) 0.6900(3) 0.0174(10) Uani 1.00 1 d .
C(31) C 0.0345(4) 0.6368(4) 0.9209(3) 0.0178(10) Uani 1.00 1 d .
C(32) C -0.0315(5) 0.6941(4) 0.9703(3) 0.0218(10) Uani 1.00 1 d .
C(33) C -0.0043(5) 0.6978(4) 1.0659(3) 0.0237(11) Uani 1.00 1 d .
C(34) C 0.0875(5) 0.6438(4) 1.1129(3) 0.0249(11) Uani 1.00 1 d .
C(35) C 0.1522(5) 0.5868(4) 1.0649(3) 0.0222(11) Uani 1.00 1 d .
C(36) C 0.1266(4) 0.5832(4) 0.9689(3) 0.0170(9) Uani 1.00 1 d .
C(37) C 0.5696(7) 0.2987(7) 0.9763(5) 0.053(2) Uani 1.00 1 d .
C(38) C 0.6078(7) 0.2621(5) 0.5915(5) 0.0418(17) Uani 1.00 1 d .
C(39) C 0.4607(16) -0.0406(14) 1.0165(10) 0.048(3) Uani 0.50 1 d P
H(1) H 0.0969 -0.1469 0.8251 0.032 Uiso 1.00 1 c R
H(2) H 0.0801 -0.0920 0.9733 0.037 Uiso 1.00 1 c R
H(3) H 0.1585 0.0782 1.0456 0.031 Uiso 1.00 1 c R
H(4) H 0.2546 0.1953 0.9709 0.025 Uiso 1.00 1 c R
H(5) H 0.1176 0.2218 0.3871 0.033 Uiso 1.00 1 c R
H(6) H 0.1836 0.3921 0.3728 0.037 Uiso 1.00 1 c R
H(12) H 0.7390 0.1565 0.8678 0.031 Uiso 1.00 1 c R
H(8) H 0.3957 0.4461 0.6417 0.028 Uiso 1.00 1 c R
H(9) H 0.6474 -0.0955 0.6008 0.032 Uiso 1.00 1 c R
H(10) H 0.8447 -0.0667 0.7093 0.034 Uiso 1.00 1 c R
H(11) H 0.8914 0.0590 0.8409 0.033 Uiso 1.00 1 c R
H(7) H 0.3207 0.5032 0.4984 0.034 Uiso 1.00 1 c R
H(13) H 0.4942 0.8008 0.7430 0.041 Uiso 1.00 1 c R
H(14) H 0.6945 0.7586 0.7685 0.044 Uiso 1.00 1 c R
H(15) H 0.7371 0.5977 0.8096 0.037 Uiso 1.00 1 c R
H(16) H 0.5822 0.4793 0.8331 0.025 Uiso 1.00 1 c R
H(17) H -0.1264 0.3469 0.4849 0.031 Uiso 1.00 1 c R
H(18) H -0.1920 0.1718 0.4803 0.033 Uiso 1.00 1 c R
H(19) H -0.1049 0.0865 0.6050 0.030 Uiso 1.00 1 c R
H(20) H 0.0444 0.1768 0.7385 0.026 Uiso 1.00 1 c R
H(21) H -0.0942 0.7308 0.9382 0.026 Uiso 1.00 1 c R
H(22) H -0.0478 0.7369 1.0998 0.029 Uiso 1.00 1 c R
H(23) H 0.1056 0.6465 1.1786 0.030 Uiso 1.00 1 c R
H(24) H 0.2145 0.5501 1.0975 0.027 Uiso 1.00 1 c R
H(25) H 0.6010 0.3674 1.0139 0.064 Uiso 1.00 1 c R
H(26) H 0.6354 0.2557 0.9850 0.064 Uiso 1.00 1 c R
H(27) H 0.5005 0.2658 0.9969 0.064 Uiso 1.00 1 c R
H(28) H 0.5362 0.2329 0.6115 0.050 Uiso 1.00 1 c R
H(29) H 0.6664 0.2102 0.5965 0.050 Uiso 1.00 1 c R

loop_
_atom_site_aniso_label
_atom_site_aniso_U_11
_atom_site_aniso_U_22
_atom_site_aniso_U_33
_atom_site_aniso_U_12
_atom_site_aniso_U_13
_atom_site_aniso_U_23
Mo(1) 0.0221(2) 0.0150(2) 0.0182(2) 0.00455(18) 0.00849(17) 0.00194(16)
Mo(2) 0.0133(2) 0.0148(2) 0.0173(2) 0.00283(16) 0.00400(16) 0.00054(15)
Mn(1) 0.0169(4) 0.0152(3) 0.0164(3) 0.0038(3) 0.0046(2) 0.0012(2)
Cl(1) 0.0630(13) 0.0740(15) 0.0307(8) 0.0190(11) 0.0063(8) 0.0058(8)
Cl(2) 0.0418(10) 0.0388(9) 0.0446(9) 0.0030(7) 0.0020(7) -0.0011(7)
Cl(3) 0.116(3) 0.460(12) 0.135(3) 0.127(5) 0.059(3) 0.175(6)
S(1) 0.0467(9) 0.0149(6) 0.0282(7) -0.0014(6) 0.0188(6) -0.0006(5)
S(2) 0.0226(7) 0.0216(6) 0.0217(6) 0.0025(5) 0.0055(5) -0.0020(4)
S(3) 0.0229(7) 0.0226(6) 0.0215(6) 0.0050(5) 0.0079(5) -0.0013(4)
S(4) 0.0205(7) 0.0162(6) 0.0425(8) 0.0045(5) 0.0078(6) 0.0084(5)
S(5) 0.0219(6) 0.0226(6) 0.0169(5) 0.0043(5) 0.0053(4) 0.0035(4)
S(6) 0.0155(6) 0.0248(7) 0.0181(5) 0.0075(5) 0.0037(4) 0.0017(4)
O(1) 0.0228(19) 0.0172(18) 0.0210(17) 0.0042(15) 0.0135(15) 0.0032(13)
O(2) 0.0219(19) 0.0220(19) 0.0137(16) 0.0059(15) 0.0061(14) 0.0028(13)
O(3) 0.025(2) 0.024(2) 0.0195(17) 0.0090(16) 0.0064(15) -0.0022(14)
O(4) 0.0145(18) 0.0171(18) 0.0227(17) 0.0017(14) 0.0075(14) 0.0006(13)
O(5) 0.0136(18) 0.0191(19) 0.0171(16) 0.0025(14) 0.0021(13) 0.0006(13)
O(6) 0.0203(19) 0.024(2) 0.0151(16) 0.0083(15) 0.0030(14) -0.0031(13)
O(7) 0.033(2) 0.028(2) 0.0175(17) 0.0103(18) 0.0080(16) 0.0030(15)
O(8) 0.0172(19) 0.026(2) 0.0272(19) 0.0058(16) 0.0025(15) -0.0007(15)
C(1) 0.023(2) 0.018(2) 0.025(2) 0.004(2) 0.010(2) 0.004(2)
C(2) 0.028(3) 0.020(2) 0.035(3) 0.001(2) 0.016(2) 0.006(2)
C(3) 0.032(3) 0.027(3) 0.040(3) 0.005(2) 0.020(2) 0.014(2)
C(4) 0.029(3) 0.033(3) 0.025(2) 0.011(2) 0.019(2) 0.010(2)
C(5) 0.022(2) 0.022(2) 0.023(2) 0.007(2) 0.013(2) 0.003(2)
C(6) 0.018(2) 0.019(2) 0.024(2) 0.005(2) 0.008(2) 0.0078(19)
C(7) 0.017(2) 0.022(2) 0.020(2) 0.007(2) 0.0051(19) -0.0003(19)
C(8) 0.027(3) 0.036(3) 0.016(2) 0.015(2) -0.001(2) 0.000(2)
C(9) 0.034(3) 0.043(3) 0.019(2) 0.018(2) 0.009(2) 0.011(2)
C(10) 0.037(3) 0.028(3) 0.025(2) 0.013(2) 0.012(2) 0.010(2)
C(11) 0.026(3) 0.025(2) 0.021(2) 0.006(2) 0.008(2) 0.005(2)
C(12) 0.020(2) 0.026(2) 0.015(2) 0.008(2) 0.0052(19) 0.0043(19)
C(13) 0.024(2) 0.019(2) 0.021(2) 0.004(2) 0.012(2) 0.0032(19)
C(14) 0.029(3) 0.026(3) 0.029(2) 0.008(2) 0.016(2) 0.004(2)
C(15) 0.026(3) 0.030(3) 0.034(3) 0.012(2) 0.014(2) 0.009(2)
C(16) 0.023(3) 0.032(3) 0.030(2) 0.006(2) 0.009(2) 0.010(2)
C(17) 0.028(3) 0.027(3) 0.024(2) 0.008(2) 0.008(2) 0.004(2)
C(18) 0.024(2) 0.018(2) 0.021(2) 0.005(2) 0.010(2) 0.0034(19)
C(19) 0.023(2) 0.022(2) 0.030(2) 0.001(2) 0.004(2) 0.005(2)
C(20) 0.029(3) 0.025(3) 0.048(3) -0.003(2) 0.009(2) 0.013(2)
C(21) 0.027(3) 0.034(3) 0.049(3) -0.008(2) 0.014(2) 0.012(2)
C(22) 0.017(2) 0.039(3) 0.034(3) -0.001(2) 0.008(2) 0.005(2)
C(23) 0.017(2) 0.024(2) 0.022(2) 0.003(2) 0.005(2) 0.003(2)
C(24) 0.016(2) 0.017(2) 0.020(2) -0.0007(19) 0.0051(19) 0.0017(18)
C(25) 0.018(2) 0.023(2) 0.016(2) 0.003(2) 0.0058(19) 0.0010(19)
C(26) 0.020(2) 0.037(3) 0.016(2) 0.000(2) 0.004(2) -0.001(2)
C(27) 0.021(2) 0.037(3) 0.019(2) -0.004(2) 0.005(2) -0.008(2)
C(28) 0.021(2) 0.021(2) 0.030(2) -0.006(2) 0.012(2) -0.007(2)
C(29) 0.021(2) 0.020(2) 0.025(2) 0.000(2) 0.008(2) -0.000(2)
C(30) 0.011(2) 0.022(2) 0.018(2) 0.0011(19) 0.0048(18) -0.0026(18)
C(31) 0.013(2) 0.019(2) 0.019(2) 0.0017(19) 0.0015(18) 0.0015(18)
C(32) 0.016(2) 0.021(2) 0.027(2) 0.004(2) 0.005(2) 0.001(2)
C(33) 0.017(2) 0.030(3) 0.027(2) 0.006(2) 0.013(2) -0.002(2)
C(34) 0.021(2) 0.035(3) 0.018(2) 0.004(2) 0.006(2) 0.001(2)
C(35) 0.018(2) 0.026(2) 0.020(2) 0.004(2) 0.002(2) 0.001(2)
C(36) 0.012(2) 0.017(2) 0.021(2) 0.0032(19) 0.0042(18) 0.0003(18)
C(37) 0.038(4) 0.064(5) 0.046(4) 0.002(3) -0.001(3) 0.005(3)
C(38) 0.037(3) 0.041(4) 0.061(4) 0.014(3) 0.028(3) 0.022(3)
C(39) 0.053(10) 0.061(10) 0.026(6) 0.008(8) 0.003(6) 0.013(6)

loop_
_atom_type_symbol
_atom_type_description
_atom_type_scat_dispersion_real
_atom_type_scat_dispersion_imag
_atom_type_scat_source
C C 0.003 0.002
;
International Tables for Crystallography
(1992, Vol. C, Tables 4.2.6.8 and 6.1.1.4)
;
H H 0.000 0.000
;
International Tables for Crystallography
(1992, Vol. C, Table 6.1.1.4)
;
Cl Cl 0.148 0.159
;
International Tables for Crystallography
(1992, Vol. C, Tables 4.2.6.8 and 6.1.1.4)
;
Mn Mn 0.337 0.728
;
International Tables for Crystallography
(1992, Vol. C, Tables 4.2.6.8 and 6.1.1.4)
;
Mo Mo -1.683 0.686
;
International Tables for Crystallography
(1992, Vol. C, Tables 4.2.6.8 and 6.1.1.4)
;
O O 0.011 0.006
;
International Tables for Crystallography
(1992, Vol. C, Tables 4.2.6.8 and 6.1.1.4)
;
S S 0.125 0.123
;
International Tables for Crystallography
(1992, Vol. C, Tables 4.2.6.8 and 6.1.1.4)
;

loop_
_geom_angle_atom_site_label_1
_geom_angle_atom_site_label_2
_geom_angle_atom_site_label_3
_geom_angle
_geom_angle_publ_flag
_geom_angle_site_symmetry_1
_geom_angle_site_symmetry_3
S(1) Mo(1) S(2) 89.35(5) yes . .
S(1) Mo(1) S(3) 88.76(5) yes . .
S(1) Mo(1) O(1) 80.92(11) yes . .
S(1) Mo(1) O(2) 148.59(13) yes . .
S(1) Mo(1) O(3) 115.65(12) yes . .
S(2) Mo(1) S(3) 84.80(5) yes . .
S(2) Mo(1) O(1) 118.07(11) yes . .
S(2) Mo(1) O(2) 80.94(9) yes . .
S(2) Mo(1) O(3) 149.64(13) yes . .
S(3) Mo(1) O(1) 154.52(11) yes . .
S(3) Mo(1) O(2) 119.66(12) yes . .
S(3) Mo(1) O(3) 79.15(12) yes . .
O(1) Mo(1) O(2) 77.62(15) yes . .
O(1) Mo(1) O(3) 84.42(15) yes . .
O(2) Mo(1) O(3) 84.86(15) yes . .
S(4) Mo(2) S(5) 89.79(5) yes . .
S(4) Mo(2) S(6) 87.22(5) yes . .
S(4) Mo(2) O(4) 80.95(11) yes . .
S(4) Mo(2) O(5) 151.00(12) yes . .
S(4) Mo(2) O(6) 111.03(11) yes . .
S(5) Mo(2) S(6) 85.22(5) yes . .
S(5) Mo(2) O(4) 114.16(10) yes . .
S(5) Mo(2) O(5) 80.95(9) yes . .
S(5) Mo(2) O(6) 153.16(11) yes . .
S(6) Mo(2) O(4) 157.03(9) yes . .
S(6) Mo(2) O(5) 118.97(11) yes . .
S(6) Mo(2) O(6) 79.30(12) yes . .
O(4) Mo(2) O(5) 78.02(14) yes . .
O(4) Mo(2) O(6) 86.64(15) yes . .
O(5) Mo(2) O(6) 87.51(15) yes . .
O(1) Mn(1) O(2) 71.38(14) yes . .
O(1) Mn(1) O(4) 171.14(12) yes . .
O(1) Mn(1) O(5) 102.14(13) yes . .
O(1) Mn(1) O(7) 101.33(15) yes . .
O(1) Mn(1) O(8) 85.16(14) yes . .
O(2) Mn(1) O(4) 102.63(14) yes . .
O(2) Mn(1) O(5) 95.57(14) yes . .
O(2) Mn(1) O(7) 172.47(15) yes . .
O(2) Mn(1) O(8) 87.40(15) yes . .
O(4) Mn(1) O(5) 71.51(13) yes . .
O(4) Mn(1) O(7) 84.83(15) yes . .
O(4) Mn(1) O(8) 101.31(14) yes . .
O(5) Mn(1) O(7) 87.74(15) yes . .
O(5) Mn(1) O(8) 172.66(14) yes . .
O(7) Mn(1) O(8) 90.13(16) yes . .
C(39) Cl(3) C(39) 57.1(9) yes . 2_657
Mo(1) S(1) C(1) 101.26(19) yes . .
Mo(1) S(2) C(7) 99.93(16) yes . .
Mo(1) S(3) C(13) 101.5(2) yes . .
Mo(2) S(4) C(19) 101.3(2) yes . .
Mo(2) S(5) C(25) 100.45(16) yes . .
Mo(2) S(6) C(31) 101.13(19) yes . .
Mo(1) O(1) Mn(1) 103.86(17) yes . .
Mo(1) O(1) C(6) 122.2(3) yes . .
Mn(1) O(1) C(6) 133.2(3) yes . .
Mo(1) O(2) Mn(1) 106.11(16) yes . .
Mo(1) O(2) C(12) 119.9(2) yes . .
Mn(1) O(2) C(12) 125.7(3) yes . .
Mo(1) O(3) C(18) 125.1(2) yes . .
Mo(2) O(4) Mn(1) 103.54(15) yes . .
Mo(2) O(4) C(24) 122.9(3) yes . .
Mn(1) O(4) C(24) 132.1(3) yes . .
Mo(2) O(5) Mn(1) 105.10(14) yes . .
Mo(2) O(5) C(30) 121.0(3) yes . .
Mn(1) O(5) C(30) 123.5(3) yes . .
Mo(2) O(6) C(36) 125.1(3) yes . .
Mn(1) O(8) C(37) 119.8(4) yes . .
S(1) C(1) C(2) 122.6(4) yes . .
S(1) C(1) C(6) 117.3(4) yes . .
C(2) C(1) C(6) 120.0(5) yes . .
C(1) C(2) C(3) 119.9(5) yes . .
C(2) C(3) C(4) 119.9(6) yes . .
C(3) C(4) C(5) 120.9(5) yes . .
C(4) C(5) C(6) 119.1(4) yes . .
O(1) C(6) C(1) 117.9(5) yes . .
O(1) C(6) C(5) 122.0(4) yes . .
C(1) C(6) C(5) 120.1(5) yes . .
S(2) C(7) C(8) 123.8(3) yes . .
S(2) C(7) C(12) 116.4(4) yes . .
C(8) C(7) C(12) 119.8(5) yes . .
C(7) C(8) C(9) 119.0(4) yes . .
C(8) C(9) C(10) 121.2(5) yes . .
C(9) C(10) C(11) 120.7(5) yes . .
C(10) C(11) C(12) 118.8(4) yes . .
O(2) C(12) C(7) 118.2(4) yes . .
O(2) C(12) C(11) 121.3(4) yes . .
C(7) C(12) C(11) 120.5(4) yes . .
S(3) C(13) C(14) 124.8(3) yes . .
S(3) C(13) C(18) 115.0(4) yes . .
C(14) C(13) C(18) 120.2(4) yes . .
C(13) C(14) C(15) 119.1(5) yes . .
C(14) C(15) C(16) 120.9(6) yes . .
C(15) C(16) C(17) 120.5(5) yes . .
C(16) C(17) C(18) 118.9(5) yes . .
O(3) C(18) C(13) 117.7(4) yes . .
O(3) C(18) C(17) 122.0(4) yes . .
C(13) C(18) C(17) 120.3(5) yes . .
S(4) C(19) C(20) 123.0(5) yes . .
S(4) C(19) C(24) 116.9(4) yes . .
C(20) C(19) C(24) 120.1(5) yes . .
C(19) C(20) C(21) 119.2(6) yes . .
C(20) C(21) C(22) 120.6(6) yes . .
C(21) C(22) C(23) 120.9(6) yes . .
C(22) C(23) C(24) 119.3(5) yes . .
O(4) C(24) C(19) 117.8(5) yes . .
O(4) C(24) C(23) 122.3(4) yes . .
C(19) C(24) C(23) 119.9(5) yes . .
S(5) C(25) C(26) 123.2(4) yes . .
S(5) C(25) C(30) 117.3(3) yes . .
C(26) C(25) C(30) 119.4(5) yes . .
C(25) C(26) C(27) 119.7(5) yes . .
C(26) C(27) C(28) 120.2(4) yes . .
C(27) C(28) C(29) 120.9(5) yes . .
C(28) C(29) C(30) 119.2(5) yes . .
O(5) C(30) C(25) 116.8(4) yes . .
O(5) C(30) C(29) 122.7(4) yes . .
C(25) C(30) C(29) 120.5(4) yes . .
S(6) C(31) C(32) 124.5(4) yes . .
S(6) C(31) C(36) 115.8(4) yes . .
C(32) C(31) C(36) 119.7(4) yes . .
C(31) C(32) C(33) 119.7(5) yes . .
C(32) C(33) C(34) 120.0(5) yes . .
C(33) C(34) C(35) 120.7(5) yes . .
C(34) C(35) C(36) 119.9(5) yes . .
O(6) C(36) C(31) 117.4(4) yes . .
O(6) C(36) C(35) 122.6(4) yes . .
C(31) C(36) C(35) 120.0(5) yes . .
Cl(1) C(38) Cl(2) 111.8(4) yes . .
Cl(3) C(39) Cl(3) 122.9(12) yes . 2_657
Cl(3) C(39) C(39) 72.4(10) yes . 2_657
Cl(3) C(39) C(39) 50.5(8) yes 2_657 2_657
C(1) C(2) H(1) 120 no . .
C(3) C(2) H(1) 120 no . .
C(2) C(3) H(2) 120 no . .
C(4) C(3) H(2) 120 no . .
C(3) C(4) H(3) 120 no . .
C(5) C(4) H(3) 120 no . .
C(4) C(5) H(4) 121 no . .
C(6) C(5) H(4) 120 no . .
C(7) C(8) H(5) 121 no . .
C(9) C(8) H(5) 121 no . .
C(8) C(9) H(6) 120 no . .
C(10) C(9) H(6) 119 no . .
C(9) C(10) H(7) 120 no . .
C(11) C(10) H(7) 120 no . .
C(10) C(11) H(8) 121 no . .
C(12) C(11) H(8) 120 no . .
C(13) C(14) H(9) 120 no . .
C(15) C(14) H(9) 121 no . .
C(14) C(15) H(10) 120 no . .
C(16) C(15) H(10) 120 no . .
C(15) C(16) H(11) 120 no . .
C(17) C(16) H(11) 120 no . .
C(16) C(17) H(12) 121 no . .
C(18) C(17) H(12) 121 no . .
C(19) C(20) H(13) 121 no . .
C(21) C(20) H(13) 120 no . .
C(20) C(21) H(14) 120 no . .
C(22) C(21) H(14) 120 no . .
C(21) C(22) H(15) 120 no . .
C(23) C(22) H(15) 120 no . .
C(22) C(23) H(16) 121 no . .
C(24) C(23) H(16) 120 no . .
C(25) C(26) H(17) 120 no . .
C(27) C(26) H(17) 120 no . .
C(26) C(27) H(18) 120 no . .
C(28) C(27) H(18) 120 no . .
C(27) C(28) H(19) 120 no . .
C(29) C(28) H(19) 120 no . .
C(28) C(29) H(20) 120 no . .
C(30) C(29) H(20) 120 no . .
C(31) C(32) H(21) 120 no . .
C(33) C(32) H(21) 120 no . .
C(32) C(33) H(22) 120 no . .
C(34) C(33) H(22) 120 no . .
C(33) C(34) H(23) 120 no . .
C(35) C(34) H(23) 120 no . .
C(34) C(35) H(24) 120 no . .
C(36) C(35) H(24) 120 no . .
O(8) C(37) H(25) 110 no . .
O(8) C(37) H(26) 110 no . .
O(8) C(37) H(27) 110 no . .
H(25) C(37) H(26) 110 no . .
H(25) C(37) H(27) 109 no . .
H(26) C(37) H(27) 109 no . .
Cl(1) C(38) H(28) 110 no . .
Cl(1) C(38) H(29) 109 no . .
Cl(2) C(38) H(28) 110 no . .
Cl(2) C(38) H(29) 109 no . .
H(28) C(38) H(29) 108 no . .

loop_
_geom_bond_atom_site_label_1
_geom_bond_atom_site_label_2
_geom_bond_distance
_geom_bond_publ_flag
_geom_bond_site_symmetry_2
Mo(1) S(1) 2.3266(16) yes .
Mo(1) S(2) 2.3208(13) yes .
Mo(1) S(3) 2.3499(16) yes .
Mo(1) O(1) 2.071(4) yes .
Mo(1) O(2) 2.053(3) yes .
Mo(1) O(3) 2.026(3) yes .
Mo(2) S(4) 2.3299(15) yes .
Mo(2) S(5) 2.3080(12) yes .
Mo(2) S(6) 2.3515(15) yes .
Mo(2) O(4) 2.067(3) yes .
Mo(2) O(5) 2.057(3) yes .
Mo(2) O(6) 2.023(3) yes .
Mn(1) O(1) 2.238(3) yes .
Mn(1) O(2) 2.192(3) yes .
Mn(1) O(4) 2.239(3) yes .
Mn(1) O(5) 2.204(3) yes .
Mn(1) O(7) 2.175(4) yes .
Mn(1) O(8) 2.168(4) yes .
Cl(1) C(38) 1.752(7) yes .
Cl(2) C(38) 1.763(8) yes .
Cl(3) C(39) 1.401(17) yes .
Cl(3) C(39) 1.731(19) yes 2_657
S(1) C(1) 1.748(6) yes .
S(2) C(7) 1.751(5) yes .
S(3) C(13) 1.749(5) yes .
S(4) C(19) 1.755(6) yes .
S(5) C(25) 1.740(5) yes .
S(6) C(31) 1.740(5) yes .
O(1) C(6) 1.367(7) yes .
O(2) C(12) 1.374(6) yes .
O(3) C(18) 1.347(7) yes .
O(4) C(24) 1.363(6) yes .
O(5) C(30) 1.374(5) yes .
O(6) C(36) 1.344(7) yes .
O(8) C(37) 1.489(9) yes .
C(1) C(2) 1.397(9) yes .
C(1) C(6) 1.395(7) yes .
C(2) C(3) 1.374(9) yes .
C(3) C(4) 1.390(8) yes .
C(4) C(5) 1.391(9) yes .
C(5) C(6) 1.386(8) yes .
C(7) C(8) 1.400(7) yes .
C(7) C(12) 1.396(6) yes .
C(8) C(9) 1.373(9) yes .
C(9) C(10) 1.386(7) yes .
C(10) C(11) 1.378(8) yes .
C(11) C(12) 1.395(8) yes .
C(13) C(14) 1.393(9) yes .
C(13) C(18) 1.406(7) yes .
C(14) C(15) 1.387(7) yes .
C(15) C(16) 1.390(8) yes .
C(16) C(17) 1.395(9) yes .
C(17) C(18) 1.396(7) yes .
C(19) C(20) 1.399(9) yes .
C(19) C(24) 1.409(8) yes .
C(20) C(21) 1.381(10) yes .
C(21) C(22) 1.389(10) yes .
C(22) C(23) 1.386(8) yes .
C(23) C(24) 1.390(8) yes .
C(25) C(26) 1.406(6) yes .
C(25) C(30) 1.405(7) yes .
C(26) C(27) 1.367(9) yes .
C(27) C(28) 1.394(8) yes .
C(28) C(29) 1.387(6) yes .
C(29) C(30) 1.377(7) yes .
C(31) C(32) 1.406(8) yes .
C(31) C(36) 1.401(7) yes .
C(32) C(33) 1.380(8) yes .
C(33) C(34) 1.396(8) yes .
C(34) C(35) 1.380(9) yes .
C(35) C(36) 1.389(7) yes .
C(39) C(39) 1.52(2) yes 2_657
C(2) H(1) 0.95 no .
C(3) H(2) 0.95 no .
C(4) H(3) 0.95 no .
C(5) H(4) 0.95 no .
C(8) H(5) 0.95 no .
C(9) H(6) 0.95 no .
C(10) H(7) 0.95 no .
C(11) H(8) 0.95 no .
C(14) H(9) 0.95 no .
C(15) H(10) 0.95 no .
C(16) H(11) 0.95 no .
C(17) H(12) 0.95 no .
C(20) H(13) 0.95 no .
C(21) H(14) 0.95 no .
C(22) H(15) 0.95 no .
C(23) H(16) 0.95 no .
C(26) H(17) 0.96 no .
C(27) H(18) 0.95 no .
C(28) H(19) 0.95 no .
C(29) H(20) 0.95 no .
C(32) H(21) 0.95 no .
C(33) H(22) 0.95 no .
C(34) H(23) 0.95 no .
C(35) H(24) 0.95 no .
C(37) H(25) 0.98 no .
C(37) H(26) 0.97 no .
C(37) H(27) 0.99 no .
C(38) H(28) 0.99 no .
C(38) H(29) 1.00 no .

loop_
_geom_contact_atom_site_label_1
_geom_contact_atom_site_label_2
_geom_contact_distance
_geom_contact_site_symmetry_2
Cl(1) C(23) 3.574(6) .
Cl(2) C(20) 3.394(7) 2_666
Cl(3) O(3) 3.468(9) 2_657
Cl(3) C(1) 3.576(8) 2_657
Cl(3) C(18) 3.486(9) 2_657
Cl(3) C(20) 3.492(10) 2_667
O(3) Cl(3) 3.468(9) 2_657
O(3) C(38) 3.591(10) .
O(5) C(33) 3.490(7) 2_567
O(5) C(34) 3.574(7) 2_567
O(6) C(33) 3.511(7) 2_567
O(6) C(34) 3.532(7) 2_567
O(6) C(37) 3.249(8) 2_667
O(7) C(22) 3.536(7) 2_667
O(7) C(23) 3.305(5) 2_667
O(7) C(33) 3.478(7) 2_567
C(1) Cl(3) 3.576(8) 2_657
C(5) C(33) 3.554(8) 2_567
C(12) C(38) 3.591(10) .
C(15) C(28) 3.565(9) 1_655
C(18) Cl(3) 3.486(9) 2_657
C(18) C(38) 3.538(10) .
C(20) Cl(2) 3.394(7) 2_666
C(20) Cl(3) 3.492(10) 2_667
C(22) O(7) 3.536(7) 2_667
C(23) Cl(1) 3.574(6) .
C(23) O(7) 3.305(5) 2_667
C(27) C(38) 3.433(11) 1_455
C(28) C(15) 3.565(9) 1_455
C(31) C(35) 3.480(7) 2_567
C(33) O(5) 3.490(7) 2_567
C(33) O(6) 3.511(7) 2_567
C(33) O(7) 3.478(7) 2_567
C(33) C(5) 3.554(8) 2_567
C(34) O(5) 3.574(7) 2_567
C(34) O(6) 3.532(7) 2_567
C(34) C(36) 3.493(7) 2_567
C(35) C(31) 3.480(7) 2_567
C(35) C(36) 3.533(7) 2_567
C(35) C(37) 3.570(11) 2_667
C(36) C(34) 3.493(7) 2_567
C(36) C(35) 3.533(7) 2_567
C(36) C(37) 3.443(9) 2_667
C(37) O(6) 3.249(8) 2_667
C(37) C(35) 3.570(11) 2_667
C(37) C(36) 3.443(9) 2_667
C(37) C(39) 3.38(2) 2_657
C(38) O(3) 3.591(10) .
C(38) C(12) 3.591(10) .
C(38) C(18) 3.538(10) .
C(38) C(27) 3.433(11) 1_655
C(39) C(37) 3.38(2) 2_657
Mo(1) H(28) 3.240 .
Mo(2) H(25) 3.463 2_667
Cl(1) H(6) 3.412 2_666
Cl(1) H(8) 3.395 .
Cl(1) H(7) 3.068 2_666
Cl(1) H(15) 3.303 .
Cl(1) H(16) 3.249 .
Cl(1) H(23) 2.928 2_667
Cl(1) H(24) 3.419 2_667
Cl(2) H(9) 3.047 2_656
Cl(2) H(7) 2.928 2_666
Cl(2) H(13) 3.207 2_666
Cl(2) H(17) 3.556 1_655
Cl(2) H(18) 3.327 1_655
Cl(3) H(13) 3.055 2_667
Cl(3) H(27) 3.315 .
S(1) H(18) 2.987 2_556
S(2) H(9) 3.298 2_656
S(2) H(19) 3.043 2_556
S(3) H(9) 3.239 2_656
S(3) H(18) 3.148 2_556
S(3) H(28) 3.093 .
S(4) H(1) 3.275 1_565
S(4) H(17) 3.500 2_566
S(4) H(25) 3.569 2_667
S(5) H(6) 3.215 2_566
S(5) H(17) 2.933 2_566
S(6) H(1) 3.063 1_565
S(6) H(6) 2.852 2_566
S(6) H(15) 3.047 1_455
O(2) H(28) 2.730 .
O(3) H(28) 2.820 .
O(4) H(25) 2.897 2_667
O(5) H(22) 2.979 2_567
O(5) H(23) 3.137 2_567
O(6) H(25) 2.492 2_667
O(6) H(26) 3.204 2_667
O(7) H(16) 3.300 2_667
O(7) H(21) 3.563 2_567
O(7) H(22) 3.096 2_567
O(7) H(25) 3.303 2_667
O(8) H(24) 3.218 2_667
C(2) H(10) 3.385 1_455
C(2) H(11) 3.358 1_455
C(3) H(2) 3.443 2_557
C(3) H(3) 3.174 2_557
C(3) H(12) 3.440 2_657
C(3) H(11) 3.146 1_455
C(3) H(11) 3.324 2_657
C(3) H(21) 3.570 1_545
C(4) H(2) 3.081 2_557
C(4) H(11) 3.271 1_455
C(4) H(11) 3.337 2_657
C(4) H(21) 3.175 2_567
C(4) H(22) 3.380 2_567
C(5) H(21) 3.198 2_567
C(5) H(22) 2.810 2_567
C(6) H(22) 3.366 2_567
C(7) H(9) 3.220 2_656
C(7) H(28) 3.457 .
C(8) H(9) 3.290 2_656
C(8) H(10) 3.197 2_656
C(11) H(28) 3.276 .
C(12) H(28) 2.855 .
C(13) H(13) 3.199 1_545
C(13) H(28) 3.177 .
C(13) H(29) 3.140 .
C(14) H(13) 3.268 1_545
C(14) H(14) 3.236 1_545
C(14) H(19) 3.267 1_655
C(14) H(29) 3.561 .
C(15) H(3) 3.571 2_657
C(15) H(5) 3.322 2_656
C(15) H(14) 3.107 1_545
C(15) H(19) 2.857 1_655
C(16) H(2) 3.286 2_657
C(16) H(3) 2.984 2_657
C(16) H(19) 3.373 1_655
C(16) H(20) 3.368 1_655
C(16) H(22) 3.564 2_667
C(17) H(2) 3.407 2_657
C(17) H(3) 3.515 2_657
C(17) H(23) 3.596 2_667
C(18) H(28) 3.019 .
C(18) H(29) 3.198 .
C(19) H(25) 3.341 2_667
C(19) H(27) 3.326 2_667
C(21) H(21) 3.356 1_655
C(22) H(6) 3.573 2_666
C(22) H(21) 3.117 1_655
C(22) H(24) 3.059 2_667
C(23) H(24) 2.960 2_667
C(24) H(25) 3.027 2_667
C(24) H(27) 3.413 2_667
C(26) H(29) 3.306 1_455
C(27) H(29) 2.723 1_455
C(28) H(10) 3.598 1_455
C(28) H(29) 2.997 1_455
C(29) H(22) 3.108 2_567
C(29) H(23) 3.234 2_567
C(30) H(22) 3.323 2_567
C(30) H(23) 3.039 2_567
C(31) H(1) 3.413 1_565
C(31) H(2) 3.506 1_565
C(31) H(15) 3.274 1_455
C(31) H(24) 3.449 2_567
C(32) H(2) 2.936 1_565
C(32) H(3) 3.457 2_567
C(32) H(4) 3.314 2_567
C(32) H(15) 3.071 1_455
C(32) H(24) 3.497 2_567
C(33) H(2) 3.384 1_565
C(33) H(4) 3.235 2_567
C(33) H(12) 3.211 2_667
C(33) H(11) 3.301 2_667
C(33) H(20) 3.377 2_567
C(34) H(12) 3.028 2_667
C(35) H(12) 3.393 2_667
C(35) H(15) 3.374 2_667
C(35) H(16) 3.235 2_667
C(35) H(25) 3.337 2_667
C(35) H(26) 3.290 2_667
C(36) H(25) 3.007 2_667
C(36) H(26) 3.094 2_667
C(37) H(24) 3.467 2_667
C(38) H(7) 3.596 2_666
C(38) H(18) 3.397 1_655
C(39) H(12) 3.523 2_657
C(39) H(26) 2.903 2_657
C(39) H(27) 3.025 2_657
H(1) S(4) 3.275 1_545
H(1) S(6) 3.063 1_545
H(1) C(31) 3.413 1_545
H(1) H(5) 3.406 2_556
H(1) H(10) 3.259 1_455
H(1) H(21) 3.462 1_545
H(2) C(3) 3.443 2_557
H(2) C(4) 3.081 2_557
H(2) C(16) 3.286 2_657
H(2) C(17) 3.407 2_657
H(2) C(31) 3.506 1_545
H(2) C(32) 2.936 1_545
H(2) C(33) 3.384 1_545
H(2) H(2) 3.327 2_557
H(2) H(3) 2.661 2_557
H(2) H(12) 2.963 2_657
H(2) H(11) 3.454 1_455
H(2) H(11) 2.707 2_657
H(2) H(21) 2.776 1_545
H(2) H(22) 3.534 1_545
H(3) C(3) 3.174 2_557
H(3) C(15) 3.571 2_657
H(3) C(16) 2.984 2_657
H(3) C(17) 3.515 2_657
H(3) C(32) 3.457 2_567
H(3) H(2) 2.661 2_557
H(3) H(11) 2.732 2_657
H(3) H(14) 3.243 2_667
H(3) H(21) 2.687 2_567
H(3) H(22) 3.549 2_567
H(4) C(32) 3.314 2_567
H(4) C(33) 3.235 2_567
H(4) H(21) 2.746 2_567
H(4) H(22) 2.587 2_567
H(5) C(15) 3.322 2_656
H(5) H(1) 3.406 2_556
H(5) H(9) 3.256 2_656
H(5) H(10) 2.509 2_656
H(5) H(14) 3.576 2_666
H(6) Cl(1) 3.412 2_666
H(6) S(5) 3.215 2_566
H(6) S(6) 2.852 2_566
H(6) C(22) 3.573 2_666
H(6) H(14) 3.405 2_666
H(6) H(15) 3.124 2_666
H(12) C(3) 3.440 2_657
H(12) C(33) 3.211 2_667
H(12) C(34) 3.028 2_667
H(12) C(35) 3.393 2_667
H(12) C(39) 3.523 2_657
H(12) H(2) 2.963 2_657
H(12) H(22) 3.494 2_667
H(12) H(23) 3.212 2_667
H(8) Cl(1) 3.395 .
H(8) H(28) 3.411 .
H(9) Cl(2) 3.047 2_656
H(9) S(2) 3.298 2_656
H(9) S(3) 3.239 2_656
H(9) C(7) 3.220 2_656
H(9) C(8) 3.290 2_656
H(9) H(5) 3.256 2_656
H(9) H(13) 3.403 1_545
H(9) H(14) 3.299 1_545
H(9) H(19) 3.454 1_655
H(9) H(28) 3.470 2_656
H(10) C(2) 3.385 1_655
H(10) C(8) 3.197 2_656
H(10) C(28) 3.598 1_655
H(10) H(1) 3.259 1_655
H(10) H(5) 2.509 2_656
H(10) H(14) 3.057 1_545
H(10) H(19) 2.786 1_655
H(11) C(2) 3.358 1_655
H(11) C(3) 3.146 1_655
H(11) C(3) 3.324 2_657
H(11) C(4) 3.271 1_655
H(11) C(4) 3.337 2_657
H(11) C(33) 3.301 2_667
H(11) H(2) 3.454 1_655
H(11) H(2) 2.707 2_657
H(11) H(3) 2.732 2_657
H(11) H(20) 3.024 1_655
H(11) H(22) 2.941 2_667
H(7) Cl(1) 3.068 2_666
H(7) Cl(2) 2.928 2_666
H(7) C(38) 3.596 2_666
H(7) H(17) 3.145 2_566
H(13) Cl(2) 3.207 2_666
H(13) Cl(3) 3.055 2_667
H(13) C(13) 3.199 1_565
H(13) C(14) 3.268 1_565
H(13) H(9) 3.403 1_565
H(14) C(14) 3.236 1_565
H(14) C(15) 3.107 1_565
H(14) H(3) 3.243 2_667
H(14) H(5) 3.576 2_666
H(14) H(6) 3.405 2_666
H(14) H(9) 3.299 1_565
H(14) H(10) 3.057 1_565
H(14) H(21) 3.071 1_655
H(15) Cl(1) 3.303 .
H(15) S(6) 3.047 1_655
H(15) C(31) 3.274 1_655
H(15) C(32) 3.071 1_655
H(15) C(35) 3.374 2_667
H(15) H(6) 3.124 2_666
H(15) H(21) 2.632 1_655
H(15) H(24) 2.536 2_667
H(16) Cl(1) 3.249 .
H(16) O(7) 3.300 2_667
H(16) C(35) 3.235 2_667
H(16) H(24) 2.343 2_667
H(17) Cl(2) 3.556 1_455
H(17) S(4) 3.500 2_566
H(17) S(5) 2.933 2_566
H(17) H(7) 3.145 2_566
H(18) Cl(2) 3.327 1_455
H(18) S(1) 2.987 2_556
H(18) S(3) 3.148 2_556
H(18) C(38) 3.397 1_455
H(18) H(29) 2.717 1_455
H(19) S(2) 3.043 2_556
H(19) C(14) 3.267 1_455
H(19) C(15) 2.857 1_455
H(19) C(16) 3.373 1_455
H(19) H(9) 3.454 1_455
H(19) H(10) 2.786 1_455
H(19) H(29) 3.180 1_455
H(20) C(16) 3.368 1_455
H(20) C(33) 3.377 2_567
H(20) H(11) 3.024 1_455
H(20) H(22) 2.557 2_567
H(20) H(23) 3.343 2_567
H(21) O(7) 3.563 2_567
H(21) C(3) 3.570 1_565
H(21) C(4) 3.175 2_567
H(21) C(5) 3.198 2_567
H(21) C(21) 3.356 1_455
H(21) C(22) 3.117 1_455
H(21) H(1) 3.462 1_565
H(21) H(2) 2.776 1_565
H(21) H(3) 2.687 2_567
H(21) H(4) 2.746 2_567
H(21) H(14) 3.071 1_455
H(21) H(15) 2.632 1_455
H(22) O(5) 2.979 2_567
H(22) O(7) 3.096 2_567
H(22) C(4) 3.380 2_567
H(22) C(5) 2.810 2_567
H(22) C(6) 3.366 2_567
H(22) C(16) 3.564 2_667
H(22) C(29) 3.108 2_567
H(22) C(30) 3.323 2_567
H(22) H(2) 3.534 1_565
H(22) H(3) 3.549 2_567
H(22) H(4) 2.587 2_567
H(22) H(12) 3.494 2_667
H(22) H(11) 2.941 2_667
H(22) H(20) 2.557 2_567
H(23) Cl(1) 2.928 2_667
H(23) O(5) 3.137 2_567
H(23) C(17) 3.596 2_667
H(23) C(29) 3.234 2_567
H(23) C(30) 3.039 2_567
H(23) H(12) 3.212 2_667
H(23) H(20) 3.343 2_567
H(24) Cl(1) 3.419 2_667
H(24) O(8) 3.218 2_667
H(24) C(22) 3.059 2_667
H(24) C(23) 2.960 2_667
H(24) C(31) 3.449 2_567
H(24) C(32) 3.497 2_567
H(24) C(37) 3.467 2_667
H(24) H(15) 2.536 2_667
H(24) H(16) 2.343 2_667
H(24) H(25) 3.185 2_667
H(24) H(26) 3.436 2_667
H(25) Mo(2) 3.463 2_667
H(25) S(4) 3.569 2_667
H(25) O(4) 2.897 2_667
H(25) O(6) 2.492 2_667
H(25) O(7) 3.303 2_667
H(25) C(19) 3.341 2_667
H(25) C(24) 3.027 2_667
H(25) C(35) 3.337 2_667
H(25) C(36) 3.007 2_667
H(25) H(24) 3.185 2_667
H(26) O(6) 3.204 2_667
H(26) C(35) 3.290 2_667
H(26) C(36) 3.094 2_667
H(26) C(39) 2.903 2_657
H(26) H(24) 3.436 2_667
H(27) Cl(3) 3.315 .
H(27) C(19) 3.326 2_667
H(27) C(24) 3.413 2_667
H(27) C(39) 3.025 2_657
H(28) Mo(1) 3.240 .
H(28) S(3) 3.093 .
H(28) O(2) 2.730 .
H(28) O(3) 2.820 .
H(28) C(7) 3.457 .
H(28) C(11) 3.276 .
H(28) C(12) 2.855 .
H(28) C(13) 3.177 .
H(28) C(18) 3.019 .
H(28) H(8) 3.411 .
H(28) H(9) 3.470 2_656
H(29) C(13) 3.140 .
H(29) C(14) 3.561 .
H(29) C(18) 3.198 .
H(29) C(26) 3.306 1_655
H(29) C(27) 2.723 1_655
H(29) C(28) 2.997 1_655
H(29) H(18) 2.717 1_655
H(29) H(19) 3.180 1_655

loop_
_geom_torsion_atom_site_label_1
_geom_torsion_atom_site_label_2
_geom_torsion_atom_site_label_3
_geom_torsion_atom_site_label_4
_geom_torsion
S(1) Mo(1) S(2) C(7) 165.9(2)
S(2) Mo(1) S(1) C(1) -121.6(2)
S(1) Mo(1) S(3) C(13) -106.4(2)
S(3) Mo(1) S(1) C(1) 153.6(2)
S(1) Mo(1) O(1) Mn(1) -164.74(14)
S(1) Mo(1) O(1) C(6) 6.4(3)
O(1) Mo(1) S(1) C(1) -3.0(2)
S(1) Mo(1) O(2) Mn(1) 56.1(2)
S(1) Mo(1) O(2) C(12) -94.0(4)
O(2) Mo(1) S(1) C(1) -50.3(2)
S(1) Mo(1) O(3) C(18) 72.2(4)
O(3) Mo(1) S(1) C(1) 76.3(2)
S(2) Mo(1) S(3) C(13) 164.2(2)
S(3) Mo(1) S(2) C(7) -105.3(2)
S(2) Mo(1) O(1) Mn(1) -80.39(14)
S(2) Mo(1) O(1) C(6) 90.8(3)
O(1) Mo(1) S(2) C(7) 86.6(2)
S(2) Mo(1) O(2) Mn(1) 129.60(15)
S(2) Mo(1) O(2) C(12) -20.5(3)
O(2) Mo(1) S(2) C(7) 15.9(2)
S(2) Mo(1) O(3) C(18) -70.5(5)
O(3) Mo(1) S(2) C(7) -47.3(3)
S(3) Mo(1) O(1) Mn(1) 127.98(19)
S(3) Mo(1) O(1) C(6) -60.9(4)
O(1) Mo(1) S(3) C(13) -40.7(3)
S(3) Mo(1) O(2) Mn(1) -151.73(10)
S(3) Mo(1) O(2) C(12) 58.2(4)
O(2) Mo(1) S(3) C(13) 87.7(2)
S(3) Mo(1) O(3) C(18) -11.1(4)
O(3) Mo(1) S(3) C(13) 10.1(2)
O(1) Mo(1) O(2) Mn(1) 8.08(15)
O(1) Mo(1) O(2) C(12) -142.0(4)
O(2) Mo(1) O(1) Mn(1) -7.83(14)
O(2) Mo(1) O(1) C(6) 163.3(3)
O(1) Mo(1) O(3) C(18) 149.3(4)
O(3) Mo(1) O(1) Mn(1) 78.12(16)
O(3) Mo(1) O(1) C(6) -110.7(3)
O(2) Mo(1) O(3) C(18) -132.7(4)
O(3) Mo(1) O(2) Mn(1) -77.32(17)
O(3) Mo(1) O(2) C(12) 132.6(4)
S(4) Mo(2) S(5) C(25) 166.4(2)
S(5) Mo(2) S(4) C(19) -111.5(2)
S(4) Mo(2) S(6) C(31) -103.25(18)
S(6) Mo(2) S(4) C(19) 163.3(2)
S(4) Mo(2) O(4) Mn(1) -170.40(14)
S(4) Mo(2) O(4) C(24) -2.7(3)
O(4) Mo(2) S(4) C(19) 3.0(2)
S(4) Mo(2) O(5) Mn(1) 55.1(2)
S(4) Mo(2) O(5) C(30) -90.9(4)
O(5) Mo(2) S(4) C(19) -40.8(2)
S(4) Mo(2) O(6) C(36) 73.2(3)
O(6) Mo(2) S(4) C(19) 85.9(2)
S(5) Mo(2) S(6) C(31) 166.73(18)
S(6) Mo(2) S(5) C(25) -106.3(2)
S(5) Mo(2) O(4) Mn(1) -84.74(14)
S(5) Mo(2) O(4) C(24) 82.9(3)
O(4) Mo(2) S(5) C(25) 86.5(2)
S(5) Mo(2) O(5) Mn(1) 127.95(15)
S(5) Mo(2) O(5) C(30) -18.0(3)
O(5) Mo(2) S(5) C(25) 14.0(2)
S(5) Mo(2) O(6) C(36) -65.5(4)
O(6) Mo(2) S(5) C(25) -51.6(3)
S(6) Mo(2) O(4) Mn(1) 129.7(2)
S(6) Mo(2) O(4) C(24) -62.6(5)
O(4) Mo(2) S(6) C(31) -44.5(3)
S(6) Mo(2) O(5) Mn(1) -152.69(10)
S(6) Mo(2) O(5) C(30) 61.3(4)
O(5) Mo(2) S(6) C(31) 89.8(2)
S(6) Mo(2) O(6) C(36) -9.6(3)
O(6) Mo(2) S(6) C(31) 8.8(2)
O(4) Mo(2) O(5) Mn(1) 10.72(15)
O(4) Mo(2) O(5) C(30) -135.3(4)
O(5) Mo(2) O(4) Mn(1) -10.48(14)
O(5) Mo(2) O(4) C(24) 157.2(3)
O(4) Mo(2) O(6) C(36) 152.1(3)
O(6) Mo(2) O(4) Mn(1) 77.68(16)
O(6) Mo(2) O(4) C(24) -114.7(3)
O(5) Mo(2) O(6) C(36) -129.7(3)
O(6) Mo(2) O(5) Mn(1) -76.37(17)
O(6) Mo(2) O(5) C(30) 137.6(4)
O(1) Mn(1) O(2) Mo(1) -7.71(14)
O(1) Mn(1) O(2) C(12) 140.1(4)
O(2) Mn(1) O(1) Mo(1) 7.56(14)
O(2) Mn(1) O(1) C(6) -162.1(4)
O(1) Mn(1) O(4) Mo(2) 55.2(11)
O(1) Mn(1) O(4) C(24) -110.8(10)
O(4) Mn(1) O(1) Mo(1) 56.0(11)
O(4) Mn(1) O(1) C(6) -113.7(10)
O(1) Mn(1) O(5) Mo(2) 176.20(16)
O(1) Mn(1) O(5) C(30) -38.9(4)
O(5) Mn(1) O(1) Mo(1) 99.40(16)
O(5) Mn(1) O(1) C(6) -70.3(4)
O(7) Mn(1) O(1) Mo(1) -170.49(15)
O(7) Mn(1) O(1) C(6) 19.8(4)
O(1) Mn(1) O(8) C(37) -81.9(4)
O(8) Mn(1) O(1) Mo(1) -81.33(17)
O(8) Mn(1) O(1) C(6) 109.0(4)
O(2) Mn(1) O(4) Mo(2) 101.80(16)
O(2) Mn(1) O(4) C(24) -64.2(4)
O(4) Mn(1) O(2) Mo(1) 179.07(15)
O(4) Mn(1) O(2) C(12) -33.1(4)
O(2) Mn(1) O(5) Mo(2) -111.69(17)
O(2) Mn(1) O(5) C(30) 33.2(4)
O(5) Mn(1) O(2) Mo(1) -108.67(16)
O(5) Mn(1) O(2) C(12) 39.2(4)
O(7) Mn(1) O(2) Mo(1) 7.1(12)
O(7) Mn(1) O(2) C(12) 154.9(10)
O(2) Mn(1) O(8) C(37) -153.4(4)
O(8) Mn(1) O(2) Mo(1) 78.06(18)
O(8) Mn(1) O(2) C(12) -134.1(4)
O(4) Mn(1) O(5) Mo(2) -10.21(15)
O(4) Mn(1) O(5) C(30) 134.7(4)
O(5) Mn(1) O(4) Mo(2) 10.09(14)
O(5) Mn(1) O(4) C(24) -155.9(4)
O(7) Mn(1) O(4) Mo(2) -79.25(17)
O(7) Mn(1) O(4) C(24) 114.7(4)
O(4) Mn(1) O(8) C(37) 104.2(4)
O(8) Mn(1) O(4) Mo(2) -168.35(15)
O(8) Mn(1) O(4) C(24) 25.7(4)
O(7) Mn(1) O(5) Mo(2) 75.10(17)
O(7) Mn(1) O(5) C(30) -140.0(4)
O(5) Mn(1) O(8) C(37) 92.5(13)
O(8) Mn(1) O(5) Mo(2) 1.9(13)
O(8) Mn(1) O(5) C(30) 146.8(11)
O(7) Mn(1) O(8) C(37) 19.5(4)
Mo(1) S(1) C(1) C(2) -175.5(4)
Mo(1) S(1) C(1) C(6) 0.3(4)
Mo(1) S(2) C(7) C(8) 166.8(5)
Mo(1) S(2) C(7) C(12) -13.5(5)
Mo(1) S(3) C(13) C(14) 172.6(5)
Mo(1) S(3) C(13) C(18) -10.6(4)
Mo(2) S(4) C(19) C(20) 177.2(4)
Mo(2) S(4) C(19) C(24) -3.8(4)
Mo(2) S(5) C(25) C(26) 169.3(5)
Mo(2) S(5) C(25) C(30) -12.3(5)
Mo(2) S(6) C(31) C(32) 174.3(4)
Mo(2) S(6) C(31) C(36) -9.4(4)
Mo(1) O(1) C(6) C(1) -8.1(6)
Mo(1) O(1) C(6) C(5) 170.5(4)
Mn(1) O(1) C(6) C(1) 160.1(3)
Mn(1) O(1) C(6) C(5) -21.3(7)
Mo(1) O(2) C(12) C(7) 17.6(7)
Mo(1) O(2) C(12) C(11) -161.1(4)
Mn(1) O(2) C(12) C(7) -126.2(4)
Mn(1) O(2) C(12) C(11) 55.1(7)
Mo(1) O(3) C(18) C(13) 7.3(7)
Mo(1) O(3) C(18) C(17) -173.6(4)
Mo(2) O(4) C(24) C(19) 1.0(6)
Mo(2) O(4) C(24) C(23) -176.9(3)
Mn(1) O(4) C(24) C(19) 164.8(3)
Mn(1) O(4) C(24) C(23) -13.2(6)
Mo(2) O(5) C(30) C(25) 15.1(6)
Mo(2) O(5) C(30) C(29) -164.2(4)
Mn(1) O(5) C(30) C(25) -124.5(4)
Mn(1) O(5) C(30) C(29) 56.2(7)
Mo(2) O(6) C(36) C(31) 6.1(6)
Mo(2) O(6) C(36) C(35) -173.7(3)
S(1) C(1) C(2) C(3) 173.9(4)
S(1) C(1) C(6) O(1) 4.5(6)
S(1) C(1) C(6) C(5) -174.2(4)
C(2) C(1) C(6) O(1) -179.6(5)
C(2) C(1) C(6) C(5) 1.8(8)
C(6) C(1) C(2) C(3) -1.9(9)
C(1) C(2) C(3) C(4) 1.0(9)
C(2) C(3) C(4) C(5) 0.0(8)
C(3) C(4) C(5) C(6) -0.1(7)
C(4) C(5) C(6) O(1) -179.4(5)
C(4) C(5) C(6) C(1) -0.8(8)
S(2) C(7) C(8) C(9) -179.0(5)
S(2) C(7) C(12) O(2) -0.1(6)
S(2) C(7) C(12) C(11) 178.6(5)
C(8) C(7) C(12) O(2) 179.6(5)
C(8) C(7) C(12) C(11) -1.7(9)
C(12) C(7) C(8) C(9) 1.3(9)
C(7) C(8) C(9) C(10) -0.3(9)
C(8) C(9) C(10) C(11) -0.3(9)
C(9) C(10) C(11) C(12) -0.1(8)
C(10) C(11) C(12) O(2) 179.7(5)
C(10) C(11) C(12) C(7) 1.1(9)
S(3) C(13) C(14) C(15) 176.4(5)
S(3) C(13) C(18) O(3) 4.1(7)
S(3) C(13) C(18) C(17) -175.0(4)
C(14) C(13) C(18) O(3) -178.9(5)
C(14) C(13) C(18) C(17) 2.0(9)
C(18) C(13) C(14) C(15) -0.2(7)
C(13) C(14) C(15) C(16) -1.0(10)
C(14) C(15) C(16) C(17) 0.6(10)
C(15) C(16) C(17) C(18) 1.1(9)
C(16) C(17) C(18) O(3) 178.6(5)
C(16) C(17) C(18) C(13) -2.3(9)
S(4) C(19) C(20) C(21) 179.6(5)
S(4) C(19) C(24) O(4) 2.3(6)
S(4) C(19) C(24) C(23) -179.7(4)
C(20) C(19) C(24) O(4) -178.7(5)
C(20) C(19) C(24) C(23) -0.6(8)
C(24) C(19) C(20) C(21) 0.6(9)
C(19) C(20) C(21) C(22) 0.4(8)
C(20) C(21) C(22) C(23) -1.4(9)
C(21) C(22) C(23) C(24) 1.4(8)
C(22) C(23) C(24) O(4) 177.6(4)
C(22) C(23) C(24) C(19) -0.4(6)
S(5) C(25) C(26) C(27) 179.1(5)
S(5) C(25) C(30) O(5) 0.4(7)
S(5) C(25) C(30) C(29) 179.7(4)
C(26) C(25) C(30) O(5) 178.9(5)
C(26) C(25) C(30) C(29) -1.8(9)
C(30) C(25) C(26) C(27) 0.8(9)
C(25) C(26) C(27) C(28) -0.2(7)
C(26) C(27) C(28) C(29) 0.5(10)
C(27) C(28) C(29) C(30) -1.5(10)
C(28) C(29) C(30) O(5) -178.6(5)
C(28) C(29) C(30) C(25) 2.2(9)
S(6) C(31) C(32) C(33) 176.7(4)
S(6) C(31) C(36) O(6) 3.9(6)
S(6) C(31) C(36) C(35) -176.4(4)
C(32) C(31) C(36) O(6) -179.6(4)
C(32) C(31) C(36) C(35) 0.1(5)
C(36) C(31) C(32) C(33) 0.5(7)
C(31) C(32) C(33) C(34) -0.7(8)
C(32) C(33) C(34) C(35) 0.3(7)
C(33) C(34) C(35) C(36) 0.3(7)
C(34) C(35) C(36) O(6) 179.2(5)
C(34) C(35) C(36) C(31) -0.5(8)
